data_4112967
loop_
_publ_author_name
'Rosa Llusar'
'Santiago Uriel'
'Cristian Vicent'
'Juan M. Clemente-Juan'
'Eugenio Coronado'
'Carlos J. G\'omez-Garc\'ia'
'Benoit Bra\"ida'
'Enric Canadell'

_publ_contact_author 'Uriel Rubio Santiago'
_publ_contact_author_address 'CPS University of Zaragoza 50015 Zaragoza (Spain)'
_publ_contact_author_email suriel@unizar.es
_publ_contact_author_phone '+34 976 762397'
_publ_section_title
;
 Single-Component Magnetic Conductors Based on Mo3S7 Trinuclear Clusters
 with Outer Dithiolate Ligands
;
_journal_name_full 'Journal of the American Chemical Society'
_journal_page_first 12076
_journal_page_last 12083
_journal_paper_doi 10.1021/ja0474244
_journal_volume 126
_journal_year 2004
_chemical_formula_sum 'C41.5 H73 Cl Mo3 N2 S22'
_chemical_formula_weight 1628.61
_chemical_name_systematic
; 
 ? 
;
_space_group_IT_number 14
_symmetry_cell_setting monoclinic
_symmetry_space_group_name_Hall '-P 2yn'
_symmetry_space_group_name_H-M 'P 1 21/n 1'
_atom_sites_solution_hydrogens geom
_atom_sites_solution_primary direct
_atom_sites_solution_secondary difmap
_audit_creation_method SHELXL-97
_cell_angle_alpha 90.00
_cell_angle_beta 109.177(7)
_cell_angle_gamma 90.00
_cell_formula_units_Z 4
_cell_length_a 16.135(6)
_cell_length_b 24.632(8)
_cell_length_c 17.983(7)
_cell_measurement_temperature 233(2)
_cell_volume 6751(4)
_computing_cell_refinement 'Bruker SMART'
_computing_data_collection 'Bruker SMART'
_computing_data_reduction 'Bruker SHELXTL'
_computing_molecular_graphics 'Bruker SHELXTL'
_computing_publication_material 'Bruker SHELXTL'
_computing_structure_refinement 'SHELXL-97 (Sheldrick, 1997)'
_computing_structure_solution 'SHELXS-97 (Sheldrick, 1990)'
_diffrn_ambient_temperature 233(2)
_diffrn_measured_fraction_theta_full 1.000
_diffrn_measured_fraction_theta_max 1.000
_diffrn_measurement_device_type 'CCD area detector'
_diffrn_measurement_method 'phi and omega scans'
_diffrn_radiation_monochromator graphite
_diffrn_radiation_source 'fine-focus sealed tube'
_diffrn_radiation_type MoK\a
_diffrn_radiation_wavelength 0.71073
_diffrn_reflns_av_R_equivalents 0.1322
_diffrn_reflns_av_sigmaI/netI 0.1280
_diffrn_reflns_limit_h_max 15
_diffrn_reflns_limit_h_min -17
_diffrn_reflns_limit_k_max 23
_diffrn_reflns_limit_k_min -27
_diffrn_reflns_limit_l_max 19
_diffrn_reflns_limit_l_min -16
_diffrn_reflns_number 31847
_diffrn_reflns_theta_full 23.00
_diffrn_reflns_theta_max 23.00
_diffrn_reflns_theta_min 1.46
_exptl_absorpt_coefficient_mu 1.300
_exptl_absorpt_correction_T_max 1.955922
_exptl_absorpt_correction_T_min 1.195624
_exptl_absorpt_correction_type refdelf
_exptl_crystal_colour violet
_exptl_crystal_density_diffrn 1.602
_exptl_crystal_description plate
_exptl_crystal_F_000 3324
_exptl_crystal_size_max 0.21
_exptl_crystal_size_mid 0.16
_exptl_crystal_size_min 0.03
_refine_diff_density_max 0.807
_refine_diff_density_min -1.077
_refine_diff_density_rms 0.217
_refine_ls_extinction_method none
_refine_ls_goodness_of_fit_ref 1.024
_refine_ls_hydrogen_treatment mixed
_refine_ls_matrix_type full
_refine_ls_number_parameters 600
_refine_ls_number_reflns 9404
_refine_ls_number_restraints 0
_refine_ls_restrained_S_all 1.024
_refine_ls_R_factor_all 0.1328
_refine_ls_R_factor_gt 0.0619
_refine_ls_shift/su_max 0.000
_refine_ls_shift/su_mean 0.000
_refine_ls_structure_factor_coef Fsqd
_refine_ls_weighting_details 'calc w=1/[\s^2^(Fo^2^)+(0.0722P)^2^+0.0000P] where P=(Fo^2^+2Fc^2^)/3'
_refine_ls_weighting_scheme calc
_refine_ls_wR_factor_gt 0.1318
_refine_ls_wR_factor_ref 0.1604
_reflns_number_gt 5372
_reflns_number_total 9404
_reflns_threshold_expression >2sigma(I)
_cod_data_source_file ja0474244si20040521_054233.cif
_cod_data_source_block (TBA)2[Mo3S7(dmit)3]
_cod_original_formula_sum 'C41.50 H73 Cl Mo3 N2 S22'
_cod_database_code 4112967

loop_
_symmetry_equiv_pos_as_xyz
'x, y, z'
'-x+1/2, y+1/2, -z+1/2'
'-x, -y, -z'
'x-1/2, -y-1/2, z-1/2'

loop_
_atom_site_label
_atom_site_type_symbol
_atom_site_fract_x
_atom_site_fract_y
_atom_site_fract_z
_atom_site_U_iso_or_equiv
_atom_site_adp_type
_atom_site_occupancy
_atom_site_symmetry_multiplicity
_atom_site_calc_flag
_atom_site_refinement_flags
Mo1 Mo 0.93253(6) 0.08653(3) 0.89502(5) 0.0291(3) Uani 1 1 d .
Mo2 Mo 0.80422(6) 0.12451(3) 0.95328(5) 0.0301(3) Uani 1 1 d .
Mo3 Mo 0.76186(6) 0.04850(3) 0.83444(5) 0.0306(3) Uani 1 1 d .
S1 S 0.80830(18) 0.13856(10) 0.82434(16) 0.0331(7) Uani 1 1 d .
S2 S 0.93845(18) 0.08228(10) 1.03080(16) 0.0334(7) Uani 1 1 d .
S3 S 0.96185(19) 0.15783(10) 0.99860(17) 0.0373(7) Uani 1 1 d .
S4 S 0.88952(19) -0.00770(10) 0.88518(16) 0.0358(7) Uani 1 1 d .
S5 S 0.8804(2) 0.02406(10) 0.77840(16) 0.0381(7) Uani 1 1 d .
S6 S 0.74679(19) 0.03556(10) 0.96252(16) 0.0368(7) Uani 1 1 d .
S7 S 0.65413(19) 0.08620(11) 0.89483(18) 0.0411(7) Uani 1 1 d .
S10 S 0.9983(2) 0.14841(11) 0.82213(17) 0.0399(7) Uani 1 1 d .
S11 S 1.08510(19) 0.04765(11) 0.94343(17) 0.0393(7) Uani 1 1 d .
S12 S 1.1859(2) 0.18390(11) 0.84962(18) 0.0461(8) Uani 1 1 d .
S13 S 1.2607(2) 0.09809(11) 0.95930(18) 0.0439(8) Uani 1 1 d .
S14 S 1.3800(2) 0.17981(14) 0.9257(2) 0.0667(11) Uani 1 1 d .
S20 S 0.7382(2) 0.21410(10) 0.92009(17) 0.0411(8) Uani 1 1 d .
S21 S 0.7896(2) 0.14192(12) 1.08541(17) 0.0472(8) Uani 1 1 d .
S22 S 0.6339(2) 0.28369(12) 0.9948(2) 0.0596(10) Uani 1 1 d .
S23 S 0.6851(2) 0.22428(13) 1.1392(2) 0.0572(10) Uani 1 1 d .
S24 S 0.5712(3) 0.32108(14) 1.1251(2) 0.0727(11) Uani 1 1 d .
S30 S 0.66278(19) 0.07438(10) 0.70402(16) 0.0358(7) Uani 1 1 d .
S31 S 0.6861(2) -0.04190(11) 0.80602(18) 0.0452(8) Uani 1 1 d .
S32 S 0.5073(2) 0.01915(11) 0.58730(16) 0.0394(7) Uani 1 1 d .
S33 S 0.5276(2) -0.07886(11) 0.67682(18) 0.0463(8) Uani 1 1 d .
S34 S 0.3762(2) -0.06902(13) 0.5278(2) 0.0587(10) Uani 1 1 d .
C10 C 1.1116(7) 0.1388(4) 0.8683(6) 0.035(3) Uani 1 1 d .
C11 C 1.1460(7) 0.0993(4) 0.9182(6) 0.036(3) Uani 1 1 d .
C12 C 1.2809(7) 0.1556(4) 0.9120(7) 0.043(3) Uani 1 1 d .
C20 C 0.7032(7) 0.2286(4) 0.9990(7) 0.040(3) Uani 1 1 d .
C21 C 0.7255(7) 0.1991(4) 1.0669(7) 0.042(3) Uani 1 1 d .
C22 C 0.6268(8) 0.2789(4) 1.0889(8) 0.054(4) Uani 1 1 d .
C30 C 0.5942(7) 0.0187(4) 0.6752(6) 0.031(3) Uani 1 1 d .
C31 C 0.6042(7) -0.0284(4) 0.7172(6) 0.036(3) Uani 1 1 d .
C32 C 0.4646(8) -0.0436(4) 0.5928(6) 0.043(3) Uani 1 1 d .
N1 N 0.7457(7) -0.2588(3) 0.8858(6) 0.047(3) Uani 1 1 d .
C50 C 0.7755(8) -0.2468(4) 0.8140(7) 0.051(3) Uani 1 1 d .
H50A H 0.8207 -0.2732 0.8131 0.062 Uiso 1 1 calc R
H50B H 0.7254 -0.2518 0.7657 0.062 Uiso 1 1 calc R
C51 C 0.8125(9) -0.1890(5) 0.8144(7) 0.060(4) Uani 1 1 d .
H51A H 0.7666 -0.1621 0.8109 0.072 Uiso 1 1 calc R
H51B H 0.8609 -0.1828 0.8636 0.072 Uiso 1 1 calc R
C52 C 0.8453(10) -0.1831(5) 0.7444(8) 0.074(5) Uani 1 1 d .
H52A H 0.8831 -0.2140 0.7434 0.088 Uiso 1 1 calc R
H52B H 0.7949 -0.1839 0.6956 0.088 Uiso 1 1 calc R
C53 C 0.8935(11) -0.1336(6) 0.7468(9) 0.106(6) Uani 1 1 d .
H53A H 0.9129 -0.1319 0.7011 0.159 Uiso 1 1 calc R
H53B H 0.9442 -0.1329 0.7943 0.159 Uiso 1 1 calc R
H53C H 0.8561 -0.1027 0.7464 0.159 Uiso 1 1 calc R
C54 C 0.7124(8) -0.3180(4) 0.8737(7) 0.051(3) Uani 1 1 d .
H54A H 0.6649 -0.3204 0.8232 0.061 Uiso 1 1 calc R
H54B H 0.7603 -0.3413 0.8703 0.061 Uiso 1 1 calc R
C55 C 0.6792(8) -0.3403(4) 0.9377(7) 0.055(3) Uani 1 1 d .
H55A H 0.6340 -0.3161 0.9448 0.066 Uiso 1 1 calc R
H55B H 0.7276 -0.3423 0.9878 0.066 Uiso 1 1 calc R
C56 C 0.6405(9) -0.3973(4) 0.9132(8) 0.065(4) Uani 1 1 d .
H56A H 0.5908 -0.3945 0.8642 0.078 Uiso 1 1 calc R
H56B H 0.6851 -0.4203 0.9029 0.078 Uiso 1 1 calc R
C57 C 0.6104(10) -0.4236(6) 0.9745(10) 0.094(5) Uani 1 1 d .
H57A H 0.5868 -0.4593 0.9565 0.142 Uiso 1 1 calc R
H57B H 0.5652 -0.4015 0.9841 0.142 Uiso 1 1 calc R
H57C H 0.6596 -0.4272 1.0229 0.142 Uiso 1 1 calc R
C58 C 0.8190(8) -0.2529(5) 0.9605(7) 0.055(4) Uani 1 1 d .
H58A H 0.7993 -0.2659 1.0034 0.066 Uiso 1 1 calc R
H58B H 0.8325 -0.2141 0.9695 0.066 Uiso 1 1 calc R
C59 C 0.9036(9) -0.2827(4) 0.9653(7) 0.060(4) Uani 1 1 d .
H59A H 0.8891 -0.3197 0.9450 0.072 Uiso 1 1 calc R
H59B H 0.9317 -0.2642 0.9316 0.072 Uiso 1 1 calc R
C60 C 0.9684(10) -0.2857(5) 1.0489(7) 0.073(5) Uani 1 1 d .
H60A H 0.9761 -0.2491 1.0716 0.087 Uiso 1 1 calc R
H60B H 0.9430 -0.3084 1.0806 0.087 Uiso 1 1 calc R
C61 C 1.0564(11) -0.3079(6) 1.0546(10) 0.098(6) Uani 1 1 d .
H61A H 1.0937 -0.3085 1.1093 0.147 Uiso 1 1 calc R
H61B H 1.0830 -0.2852 1.0246 0.147 Uiso 1 1 calc R
H61C H 1.0499 -0.3445 1.0337 0.147 Uiso 1 1 calc R
C62 C 0.6733(9) -0.2209(4) 0.8880(8) 0.058(4) Uani 1 1 d .
H62A H 0.6569 -0.2295 0.9345 0.070 Uiso 1 1 calc R
H62B H 0.6960 -0.1837 0.8941 0.070 Uiso 1 1 calc R
C63 C 0.5928(10) -0.2231(5) 0.8172(8) 0.070(4) Uani 1 1 d .
H63A H 0.5688 -0.2600 0.8105 0.084 Uiso 1 1 calc R
H63B H 0.6077 -0.2137 0.7702 0.084 Uiso 1 1 calc R
C64 C 0.5229(9) -0.1827(5) 0.8267(8) 0.063(4) Uani 1 1 d .
H64A H 0.5078 -0.1926 0.8734 0.076 Uiso 1 1 calc R
H64B H 0.5478 -0.1460 0.8347 0.076 Uiso 1 1 calc R
C65 C 0.4394(10) -0.1827(5) 0.7546(8) 0.080(5) Uani 1 1 d .
H65A H 0.3975 -0.1572 0.7629 0.119 Uiso 1 1 calc R
H65B H 0.4141 -0.2188 0.7469 0.119 Uiso 1 1 calc R
H65C H 0.4539 -0.1721 0.7084 0.119 Uiso 1 1 calc R
N2 N 0.3099(7) 0.0614(4) 0.7004(7) 0.063(3) Uani 1 1 d .
C70 C 0.2281(9) 0.0587(5) 0.7241(8) 0.064(4) Uani 1 1 d .
H70A H 0.2440 0.0681 0.7800 0.077 Uiso 1 1 calc R
H70B H 0.1864 0.0861 0.6942 0.077 Uiso 1 1 calc R
C71 C 0.1840(11) 0.0050(6) 0.7113(10) 0.094(5) Uiso 1 1 d .
H71A H 0.2229 -0.0220 0.7454 0.113 Uiso 1 1 calc R
H71B H 0.1722 -0.0062 0.6565 0.113 Uiso 1 1 calc R
C72 C 0.0989(12) 0.0070(7) 0.7290(11) 0.112(6) Uiso 1 1 d .
H72A H 0.1102 0.0217 0.7820 0.134 Uiso 1 1 calc R
H72B H 0.0584 0.0318 0.6917 0.134 Uiso 1 1 calc R
C73 C 0.0573(16) -0.0461(9) 0.7240(13) 0.182(10) Uiso 1 1 d .
H73A H 0.0037 -0.0426 0.7369 0.272 Uiso 1 1 calc R
H73B H 0.0970 -0.0708 0.7608 0.272 Uiso 1 1 calc R
H73C H 0.0435 -0.0602 0.6709 0.272 Uiso 1 1 calc R
C74 C 0.3447(10) 0.1183(5) 0.7176(9) 0.075(4) Uani 1 1 d .
H74A H 0.3545 0.1263 0.7732 0.090 Uiso 1 1 calc R
H74B H 0.3000 0.1436 0.6862 0.090 Uiso 1 1 calc R
C75 C 0.4293(12) 0.1286(6) 0.7006(11) 0.107(6) Uani 1 1 d .
H75A H 0.4175 0.1285 0.6436 0.128 Uiso 1 1 calc R
H75B H 0.4711 0.0994 0.7237 0.128 Uiso 1 1 calc R
C76 C 0.4719(18) 0.1863(9) 0.7365(16) 0.186(12) Uani 1 1 d .
H76A H 0.4720 0.1903 0.7907 0.224 Uiso 1 1 calc R
H76B H 0.5326 0.1887 0.7366 0.224 Uiso 1 1 calc R
C77 C 0.4259(19) 0.2228(11) 0.6936(16) 0.213(14) Uiso 1 1 d .
H77A H 0.4480 0.2581 0.7148 0.320 Uiso 1 1 calc R
H77B H 0.3656 0.2190 0.6922 0.320 Uiso 1 1 calc R
H77C H 0.4286 0.2194 0.6407 0.320 Uiso 1 1 calc R
C78 C 0.2909(9) 0.0463(5) 0.6156(7) 0.061(4) Uani 1 1 d .
H78A H 0.2725 0.0081 0.6087 0.073 Uiso 1 1 calc R
H78B H 0.3452 0.0493 0.6028 0.073 Uiso 1 1 calc R
C79 C 0.2211(11) 0.0803(7) 0.5579(9) 0.102(6) Uani 1 1 d .
H79A H 0.2373 0.1187 0.5663 0.123 Uiso 1 1 calc R
H79B H 0.1653 0.0753 0.5676 0.123 Uiso 1 1 calc R
C80 C 0.2091(11) 0.0648(6) 0.4709(10) 0.091(5) Uani 1 1 d .
H80A H 0.2034 0.0253 0.4656 0.109 Uiso 1 1 calc R
H80B H 0.1540 0.0808 0.4370 0.109 Uiso 1 1 calc R
C81 C 0.2800(12) 0.0823(8) 0.4425(11) 0.132(8) Uani 1 1 d .
H81A H 0.2676 0.0705 0.3884 0.198 Uiso 1 1 calc R
H81B H 0.3349 0.0665 0.4751 0.198 Uiso 1 1 calc R
H81C H 0.2846 0.1216 0.4450 0.198 Uiso 1 1 calc R
C82 C 0.3767(9) 0.0200(6) 0.7472(8) 0.072(4) Uani 1 1 d .
H82A H 0.3498 -0.0160 0.7359 0.086 Uiso 1 1 calc R
H82B H 0.4265 0.0205 0.7273 0.086 Uiso 1 1 calc R
C83 C 0.4125(11) 0.0269(7) 0.8359(9) 0.097(6) Uani 1 1 d .
H83A H 0.4453 0.0611 0.8485 0.117 Uiso 1 1 calc R
H83B H 0.3635 0.0291 0.8565 0.117 Uiso 1 1 calc R
C84 C 0.4722(13) -0.0195(7) 0.8760(12) 0.124(7) Uani 1 1 d .
H84A H 0.4998 -0.0350 0.8397 0.149 Uiso 1 1 calc R
H84B H 0.5188 -0.0058 0.9223 0.149 Uiso 1 1 calc R
C85 C 0.4255(15) -0.0597(8) 0.8992(12) 0.152(8) Uiso 1 1 d .
H85A H 0.4650 -0.0889 0.9249 0.227 Uiso 1 1 calc R
H85B H 0.3801 -0.0739 0.8534 0.227 Uiso 1 1 calc R
H85C H 0.3987 -0.0445 0.9356 0.227 Uiso 1 1 calc R
C100 C 0.340(5) 0.318(3) 0.806(4) 0.24(3) Uiso 0.50 1 d P
Cl1 Cl 0.2647(13) 0.3513(7) 0.8450(11) 0.239(8) Uiso 0.50 1 d P
Cl2 Cl 0.4384(16) 0.3298(9) 0.8761(14) 0.288(10) Uiso 0.50 1 d P

loop_
_atom_site_aniso_label
_atom_site_aniso_U_11
_atom_site_aniso_U_22
_atom_site_aniso_U_33
_atom_site_aniso_U_23
_atom_site_aniso_U_13
_atom_site_aniso_U_12
Mo1 0.0318(6) 0.0263(5) 0.0278(6) 0.0032(4) 0.0079(5) -0.0014(4)
Mo2 0.0327(6) 0.0272(5) 0.0286(6) 0.0047(4) 0.0074(5) 0.0024(4)
Mo3 0.0310(6) 0.0285(5) 0.0282(6) 0.0039(4) 0.0043(5) -0.0013(4)
S1 0.0356(18) 0.0274(15) 0.0341(17) 0.0043(12) 0.0082(15) -0.0003(12)
S2 0.0367(18) 0.0316(15) 0.0303(17) 0.0033(13) 0.0087(14) 0.0018(13)
S3 0.0375(19) 0.0327(16) 0.0348(17) 0.0000(13) 0.0025(15) -0.0017(13)
S4 0.0354(18) 0.0290(15) 0.0378(18) 0.0025(13) 0.0050(15) 0.0002(12)
S5 0.045(2) 0.0363(16) 0.0317(17) -0.0016(13) 0.0108(15) 0.0024(13)
S6 0.0366(19) 0.0343(15) 0.0383(18) 0.0075(13) 0.0107(15) -0.0015(13)
S7 0.0343(19) 0.0420(17) 0.0451(19) 0.0105(15) 0.0105(16) 0.0051(14)
S10 0.043(2) 0.0356(16) 0.0427(19) 0.0114(14) 0.0157(16) -0.0007(13)
S11 0.0332(19) 0.0363(16) 0.0472(19) 0.0117(14) 0.0118(16) 0.0020(13)
S12 0.057(2) 0.0389(17) 0.050(2) -0.0015(15) 0.0283(18) -0.0100(15)
S13 0.041(2) 0.0434(17) 0.047(2) -0.0014(14) 0.0141(16) -0.0043(14)
S14 0.055(2) 0.077(2) 0.074(3) -0.013(2) 0.030(2) -0.0254(19)
S20 0.052(2) 0.0324(15) 0.0391(18) 0.0115(14) 0.0152(16) 0.0099(14)
S21 0.059(2) 0.0478(18) 0.0374(19) 0.0065(15) 0.0200(17) 0.0169(16)
S22 0.069(3) 0.0430(18) 0.072(2) 0.0125(17) 0.029(2) 0.0197(16)
S23 0.066(3) 0.059(2) 0.057(2) 0.0064(17) 0.036(2) 0.0175(17)
S24 0.074(3) 0.059(2) 0.102(3) -0.006(2) 0.052(3) 0.0159(19)
S30 0.0367(19) 0.0329(15) 0.0304(17) 0.0041(13) 0.0010(14) -0.0058(13)
S31 0.049(2) 0.0340(16) 0.0424(19) 0.0068(14) 0.0017(16) -0.0068(14)
S32 0.0390(19) 0.0410(16) 0.0320(17) -0.0038(14) 0.0033(15) -0.0049(13)
S33 0.053(2) 0.0341(16) 0.047(2) -0.0057(14) 0.0094(17) -0.0141(14)
S34 0.049(2) 0.055(2) 0.060(2) -0.0215(17) 0.0029(19) -0.0140(16)
C10 0.037(7) 0.023(6) 0.045(7) -0.008(5) 0.014(6) -0.007(5)
C11 0.038(7) 0.031(6) 0.044(7) -0.003(6) 0.021(6) -0.012(5)
C12 0.044(8) 0.039(7) 0.050(8) -0.007(6) 0.022(7) -0.011(5)
C20 0.052(8) 0.029(6) 0.054(8) 0.005(6) 0.039(7) 0.009(5)
C21 0.038(8) 0.043(7) 0.048(8) -0.003(6) 0.018(7) 0.003(5)
C22 0.065(10) 0.035(7) 0.079(10) -0.002(6) 0.046(8) 0.000(6)
C30 0.029(7) 0.042(7) 0.020(6) -0.003(5) 0.004(5) -0.006(5)
C31 0.034(7) 0.034(6) 0.038(7) -0.005(5) 0.009(6) -0.007(5)
C32 0.045(8) 0.037(6) 0.044(7) -0.015(6) 0.011(6) -0.009(5)
N1 0.061(7) 0.041(6) 0.041(6) -0.005(5) 0.019(6) -0.014(5)
C50 0.076(10) 0.043(7) 0.042(8) -0.009(6) 0.029(7) -0.007(6)
C51 0.067(10) 0.051(8) 0.061(9) 0.006(7) 0.019(8) 0.001(7)
C52 0.103(13) 0.065(9) 0.059(10) -0.009(7) 0.034(9) -0.037(9)
C53 0.142(18) 0.105(13) 0.068(12) 0.000(10) 0.032(12) -0.057(12)
C54 0.077(10) 0.038(7) 0.037(8) -0.023(6) 0.018(7) -0.015(6)
C55 0.055(9) 0.054(8) 0.057(9) -0.004(7) 0.021(8) 0.007(6)
C56 0.072(11) 0.041(8) 0.070(10) 0.008(7) 0.007(8) 0.013(7)
C57 0.091(13) 0.075(10) 0.124(15) 0.045(10) 0.046(12) 0.020(9)
C58 0.063(10) 0.043(7) 0.059(9) -0.011(7) 0.020(8) -0.016(7)
C59 0.097(12) 0.029(7) 0.057(10) -0.001(6) 0.031(9) -0.010(7)
C60 0.102(13) 0.067(9) 0.033(8) -0.004(7) 0.000(9) -0.063(9)
C61 0.080(14) 0.107(13) 0.098(14) 0.029(11) 0.019(11) -0.001(10)
C62 0.082(11) 0.038(7) 0.068(10) -0.017(7) 0.041(9) 0.007(7)
C63 0.091(13) 0.062(9) 0.076(11) -0.012(8) 0.052(10) -0.013(8)
C64 0.079(11) 0.052(8) 0.074(11) -0.004(7) 0.047(10) -0.006(7)
C65 0.100(14) 0.086(11) 0.067(11) -0.013(9) 0.046(10) -0.046(9)
N2 0.050(8) 0.067(7) 0.075(9) -0.020(6) 0.027(7) -0.002(6)
C70 0.070(11) 0.064(9) 0.063(10) -0.023(7) 0.028(8) 0.003(7)
C74 0.087(12) 0.058(9) 0.086(12) -0.028(8) 0.036(10) -0.004(8)
C75 0.127(17) 0.059(10) 0.160(18) -0.024(11) 0.084(15) -0.016(10)
C76 0.20(3) 0.119(19) 0.26(3) 0.02(2) 0.11(3) 0.002(19)
C78 0.056(10) 0.075(9) 0.050(9) -0.031(7) 0.017(8) -0.008(7)
C79 0.098(15) 0.142(15) 0.065(12) -0.010(11) 0.024(11) 0.049(12)
C80 0.072(13) 0.094(12) 0.099(14) 0.008(10) 0.018(11) 0.011(9)
C81 0.079(15) 0.21(2) 0.103(16) 0.040(15) 0.020(13) 0.042(14)
C82 0.065(11) 0.082(10) 0.073(11) -0.010(9) 0.028(9) 0.008(8)
C83 0.099(15) 0.125(14) 0.074(12) 0.009(11) 0.038(11) 0.039(11)
C84 0.124(17) 0.136(16) 0.153(18) 0.051(14) 0.098(16) 0.029(14)

loop_
_atom_type_symbol
_atom_type_description
_atom_type_scat_dispersion_real
_atom_type_scat_dispersion_imag
_atom_type_scat_source
C C 0.0033 0.0016 'International Tables Vol C Tables 4.2.6.8 and 6.1.1.4'
H H 0.0000 0.0000 'International Tables Vol C Tables 4.2.6.8 and 6.1.1.4'
N N 0.0061 0.0033 'International Tables Vol C Tables 4.2.6.8 and 6.1.1.4'
S S 0.1246 0.1234 'International Tables Vol C Tables 4.2.6.8 and 6.1.1.4'
Mo Mo -1.6832 0.6857 'International Tables Vol C Tables 4.2.6.8 and 6.1.1.4'
Cl Cl 0.1484 0.1585 'International Tables Vol C Tables 4.2.6.8 and 6.1.1.4'

loop_
_geom_angle_atom_site_label_1
_geom_angle_atom_site_label_2
_geom_angle_atom_site_label_3
_geom_angle
S1 Mo1 S4 108.01(10)
S1 Mo1 S2 108.17(10)
S4 Mo1 S2 86.98(9)
S1 Mo1 S10 79.41(10)
S4 Mo1 S10 136.00(10)
S2 Mo1 S10 133.11(10)
S1 Mo1 S3 86.51(10)
S4 Mo1 S3 135.47(10)
S2 Mo1 S3 48.64(9)
S10 Mo1 S3 87.28(10)
S1 Mo1 S5 83.74(10)
S4 Mo1 S5 48.72(9)
S2 Mo1 S5 135.13(10)
S10 Mo1 S5 91.11(10)
S3 Mo1 S5 170.25(10)
S1 Mo1 S11 162.16(10)
S4 Mo1 S11 83.36(10)
S2 Mo1 S11 85.66(10)
S10 Mo1 S11 82.89(10)
S3 Mo1 S11 94.92(10)
S5 Mo1 S11 94.42(10)
S1 Mo1 Mo3 54.19(7)
S4 Mo1 Mo3 54.62(7)
S2 Mo1 Mo3 94.99(8)
S10 Mo1 Mo3 123.07(8)
S3 Mo1 Mo3 116.92(8)
S5 Mo1 Mo3 56.48(7)
S11 Mo1 Mo3 137.79(7)
S1 Mo1 Mo2 54.15(7)
S4 Mo1 Mo2 96.89(8)
S2 Mo1 Mo2 54.46(7)
S10 Mo1 Mo2 119.83(8)
S3 Mo1 Mo2 57.39(7)
S5 Mo1 Mo2 115.80(8)
S11 Mo1 Mo2 139.92(8)
Mo3 Mo1 Mo2 59.57(4)
S1 Mo2 S2 108.84(10)
S1 Mo2 S6 109.64(10)
S2 Mo2 S6 81.92(10)
S1 Mo2 S20 77.19(9)
S2 Mo2 S20 140.78(10)
S6 Mo2 S20 133.96(11)
S1 Mo2 S7 88.74(10)
S2 Mo2 S7 130.55(10)
S6 Mo2 S7 48.70(9)
S20 Mo2 S7 87.35(10)
S1 Mo2 S21 161.37(9)
S2 Mo2 S21 82.57(10)
S6 Mo2 S21 86.09(10)
S20 Mo2 S21 84.70(10)
S7 Mo2 S21 94.83(11)
S1 Mo2 S3 85.41(10)
S2 Mo2 S3 48.26(9)
S6 Mo2 S3 129.81(10)
S20 Mo2 S3 95.57(10)
S7 Mo2 S3 172.71(10)
S21 Mo2 S3 92.10(11)
S1 Mo2 Mo3 54.45(7)
S2 Mo2 Mo3 95.91(7)
S6 Mo2 Mo3 55.34(7)
S20 Mo2 Mo3 116.65(8)
S7 Mo2 Mo3 56.98(7)
S21 Mo2 Mo3 141.02(8)
S3 Mo2 Mo3 115.85(7)
S1 Mo2 Mo1 54.15(7)
S2 Mo2 Mo1 55.14(7)
S6 Mo2 Mo1 94.08(8)
S20 Mo2 Mo1 122.23(8)
S7 Mo2 Mo1 117.16(8)
S21 Mo2 Mo1 137.06(8)
S3 Mo2 Mo1 55.71(7)
Mo3 Mo2 Mo1 60.19(4)
S1 Mo3 S4 108.42(10)
S1 Mo3 S6 109.29(10)
S4 Mo3 S6 84.49(10)
S1 Mo3 S30 78.82(9)
S4 Mo3 S30 136.30(10)
S6 Mo3 S30 135.15(11)
S1 Mo3 S5 83.79(9)
S4 Mo3 S5 48.88(10)
S6 Mo3 S5 132.84(10)
S30 Mo3 S5 91.24(10)
S1 Mo3 S7 88.18(10)
S4 Mo3 S7 132.75(10)
S6 Mo3 S7 48.35(9)
S30 Mo3 S7 89.49(11)
S5 Mo3 S7 171.63(10)
S1 Mo3 S31 163.87(10)
S4 Mo3 S31 82.27(10)
S6 Mo3 S31 83.24(10)
S30 Mo3 S31 85.12(10)
S5 Mo3 S31 95.15(10)
S7 Mo3 S31 93.22(11)
S1 Mo3 Mo2 54.42(7)
S4 Mo3 Mo2 97.70(8)
S6 Mo3 Mo2 55.01(7)
S30 Mo3 Mo2 118.93(7)
S5 Mo3 Mo2 116.56(8)
S7 Mo3 Mo2 56.17(8)
S31 Mo3 Mo2 137.84(8)
S1 Mo3 Mo1 54.17(7)
S4 Mo3 Mo1 55.06(7)
S6 Mo3 Mo1 93.90(8)
S30 Mo3 Mo1 122.70(7)
S5 Mo3 Mo1 56.57(7)
S7 Mo3 Mo1 116.41(8)
S31 Mo3 Mo1 137.26(8)
Mo2 Mo3 Mo1 60.24(3)
Mo2 S1 Mo1 71.70(8)
Mo2 S1 Mo3 71.13(8)
Mo1 S1 Mo3 71.64(8)
S3 S2 Mo2 69.61(12)
S3 S2 Mo1 67.63(11)
Mo2 S2 Mo1 70.40(8)
S2 S3 Mo1 63.73(11)
S2 S3 Mo2 62.14(11)
Mo1 S3 Mo2 66.90(7)
S5 S4 Mo3 68.40(12)
S5 S4 Mo1 68.22(11)
Mo3 S4 Mo1 70.31(8)
S4 S5 Mo3 62.72(11)
S4 S5 Mo1 63.06(11)
Mo3 S5 Mo1 66.95(8)
S7 S6 Mo2 67.76(12)
S7 S6 Mo3 68.29(12)
Mo2 S6 Mo3 69.65(8)
S6 S7 Mo2 63.54(12)
S6 S7 Mo3 63.36(11)
Mo2 S7 Mo3 66.85(8)
C10 S10 Mo1 103.2(4)
C11 S11 Mo1 101.6(4)
C12 S12 C10 97.9(5)
C12 S13 C11 97.0(5)
C20 S20 Mo2 102.7(4)
C21 S21 Mo2 101.3(4)
C22 S22 C20 98.7(5)
C22 S23 C21 99.1(6)
C30 S30 Mo3 103.4(4)
C31 S31 Mo3 101.0(3)
C32 S32 C30 99.3(5)
C31 S33 C32 97.9(5)
C11 C10 S12 116.1(9)
C11 C10 S10 124.1(8)
S12 C10 S10 119.8(6)
C10 C11 S13 116.7(8)
C10 C11 S11 124.5(9)
S13 C11 S11 118.8(6)
S14 C12 S12 124.4(6)
S14 C12 S13 123.3(7)
S12 C12 S13 112.3(6)
C21 C20 S20 124.4(8)
C21 C20 S22 115.4(8)
S20 C20 S22 120.2(6)
C20 C21 S21 125.1(8)
C20 C21 S23 115.1(8)
S21 C21 S23 119.7(7)
S24 C22 S23 124.2(8)
S24 C22 S22 124.2(7)
S23 C22 S22 111.5(6)
C31 C30 S30 124.1(8)
C31 C30 S32 114.9(8)
S30 C30 S32 120.9(6)
C30 C31 S33 116.1(8)
C30 C31 S31 125.9(8)
S33 C31 S31 118.0(6)
S34 C32 S32 125.2(7)
S34 C32 S33 123.2(6)
S32 C32 S33 111.6(6)
C58 N1 C62 108.2(9)
C58 N1 C54 111.0(9)
C62 N1 C54 110.6(9)
C58 N1 C50 111.4(9)
C62 N1 C50 111.1(9)
C54 N1 C50 104.6(8)
C51 C50 N1 113.4(9)
C52 C51 C50 108.9(10)
C53 C52 C51 112.8(12)
C55 C54 N1 115.2(8)
C54 C55 C56 108.7(10)
C57 C56 C55 112.6(12)
N1 C58 C59 116.0(10)
C60 C59 C58 112.9(11)
C61 C60 C59 114.4(13)
C63 C62 N1 115.0(10)
C62 C63 C64 110.1(11)
C65 C64 C63 112.0(12)
C78 N2 C74 112.2(11)
C78 N2 C70 111.6(10)
C74 N2 C70 106.4(9)
C78 N2 C82 105.5(9)
C74 N2 C82 111.2(11)
C70 N2 C82 109.9(10)
C71 C70 N2 114.4(10)
C70 C71 C72 111.2(13)
C73 C72 C71 113.0(16)
N2 C74 C75 114.5(11)
C74 C75 C76 111.1(14)
C77 C76 C75 107(3)
N2 C78 C79 114.8(11)
C78 C79 C80 112.0(12)
C81 C80 C79 115.1(15)
C83 C82 N2 117.6(11)
C84 C83 C82 112.3(14)
C85 C84 C83 111.0(18)
Cl2 C100 Cl1 103(4)

loop_
_geom_bond_atom_site_label_1
_geom_bond_atom_site_label_2
_geom_bond_distance
Mo1 S1 2.367(3)
Mo1 S4 2.412(3)
Mo1 S2 2.414(3)
Mo1 S10 2.466(3)
Mo1 S3 2.490(3)
Mo1 S5 2.513(3)
Mo1 S11 2.515(3)
Mo1 Mo3 2.7706(16)
Mo1 Mo2 2.7721(15)
Mo2 S1 2.367(3)
Mo2 S2 2.394(3)
Mo2 S6 2.406(3)
Mo2 S20 2.437(3)
Mo2 S7 2.488(3)
Mo2 S21 2.500(3)
Mo2 S3 2.539(3)
Mo2 Mo3 2.7533(14)
Mo3 S1 2.367(3)
Mo3 S4 2.399(3)
Mo3 S6 2.415(3)
Mo3 S30 2.450(3)
Mo3 S5 2.510(3)
Mo3 S7 2.511(3)
Mo3 S31 2.511(3)
S2 S3 2.021(4)
S4 S5 2.034(4)
S6 S7 2.019(4)
S10 C10 1.758(11)
S11 C11 1.755(10)
S12 C12 1.721(12)
S12 C10 1.746(10)
S13 C12 1.738(11)
S13 C11 1.754(11)
S14 C12 1.647(11)
S20 C20 1.728(10)
S21 C21 1.714(11)
S22 C22 1.737(12)
S22 C20 1.745(10)
S23 C22 1.719(12)
S23 C21 1.748(11)
S24 C22 1.642(11)
S30 C30 1.730(10)
S31 C31 1.739(11)
S32 C32 1.708(10)
S32 C30 1.735(10)
S33 C31 1.735(10)
S33 C32 1.750(12)
S34 C32 1.642(11)
C10 C11 1.318(14)
C20 C21 1.364(14)
C30 C31 1.365(13)
N1 C58 1.477(14)
N1 C62 1.506(14)
N1 C54 1.545(12)
N1 C50 1.547(13)
C50 C51 1.543(15)
C51 C52 1.525(16)
C52 C53 1.438(16)
C54 C55 1.522(15)
C55 C56 1.543(15)
C56 C57 1.492(17)
C58 C59 1.528(17)
C59 C60 1.525(16)
C60 C61 1.494(19)
C62 C63 1.491(17)
C63 C64 1.554(17)
C64 C65 1.532(18)
N2 C78 1.501(14)
N2 C74 1.505(15)
N2 C70 1.516(15)
N2 C82 1.519(15)
C70 C71 1.484(17)
C71 C72 1.51(2)
C72 C73 1.46(2)
C74 C75 1.514(18)
C75 C76 1.62(2)
C76 C77 1.26(3)
C78 C79 1.509(18)
C79 C80 1.56(2)
C80 C81 1.46(2)
C82 C83 1.518(18)
C83 C84 1.52(2)
C84 C85 1.39(2)
C100 Cl2 1.70(7)
C100 Cl1 1.79(7)
